data_7156821
loop_
_publ_author_name
'Ma, Jiao-Xia'
'Fang, Xu'
'Xue, Min'
'Yang, Yong'

_publ_section_title
;
 Synthesis, structure, and anion binding of functional oxacalix[4]arenes.
;
_journal_issue 20
_journal_name_full 'Organic &amp; biomolecular chemistry'
_journal_page_first 5075
_journal_page_last 5085
_journal_paper_doi 10.1039/c9ob00613c
_journal_volume 17
_journal_year 2019
_chemical_formula_moiety 'C48 H52 N4 O16'
_chemical_formula_sum 'C48 H52 N4 O16'
_chemical_formula_weight 940.94
_space_group_IT_number 2
_space_group_name_Hall '-P 1'
_space_group_name_H-M_alt 'P -1'
_symmetry_cell_setting triclinic
_symmetry_space_group_name_Hall '-P 1'
_symmetry_space_group_name_H-M 'P -1'
_atom_sites_solution_hydrogens geom
_atom_sites_solution_primary direct
_atom_sites_solution_secondary difmap
_audit_creation_method SHELXL-97
_audit_update_record
;
2018-10-15 deposited with the CCDC.    2019-04-24 downloaded from the CCDC.
;
_cell_angle_alpha 94.145(9)
_cell_angle_beta 105.695(4)
_cell_angle_gamma 103.095(9)
_cell_formula_units_Z 1
_cell_length_a 8.710(4)
_cell_length_b 11.844(6)
_cell_length_c 13.132(6)
_cell_measurement_reflns_used 3991
_cell_measurement_temperature 113(2)
_cell_measurement_theta_max 27.9
_cell_measurement_theta_min 2.2
_cell_volume 1257.3(10)
_computing_cell_refinement 'CrystalClear (Rigaku/MSC Inc., 2005)'
_computing_data_collection 'CrystalClear (Rigaku/MSC Inc., 2005)'
_computing_data_reduction 'CrystalClear (Rigaku/MSC Inc., 2005)'
_computing_publication_material 'CrystalStructure 3.7.0'
_computing_structure_refinement 'SHELXL-97 (Sheldrick, 1997)'
_computing_structure_solution 'SHELXS-97 (Sheldrick, 1990)'
_diffrn_ambient_temperature 113(2)
_diffrn_detector_area_resol_mean 7.31
_diffrn_measured_fraction_theta_full 0.994
_diffrn_measured_fraction_theta_max 0.994
_diffrn_measurement_device_type 'Rigaku Saturn'
_diffrn_measurement_method \w
_diffrn_radiation_monochromator confocal
_diffrn_radiation_source 'rotating anode'
_diffrn_radiation_type MoK\a
_diffrn_radiation_wavelength 0.71070
_diffrn_reflns_av_R_equivalents 0.0415
_diffrn_reflns_av_sigmaI/netI 0.0622
_diffrn_reflns_limit_h_max 11
_diffrn_reflns_limit_h_min -11
_diffrn_reflns_limit_k_max 15
_diffrn_reflns_limit_k_min -15
_diffrn_reflns_limit_l_max 17
_diffrn_reflns_limit_l_min -17
_diffrn_reflns_number 15913
_diffrn_reflns_theta_full 27.86
_diffrn_reflns_theta_max 27.86
_diffrn_reflns_theta_min 1.78
_exptl_absorpt_coefficient_mu 0.094
_exptl_absorpt_correction_T_max 0.9907
_exptl_absorpt_correction_T_min 0.9851
_exptl_absorpt_correction_type multi-scan
_exptl_absorpt_process_details 'Jacobson, R. (1998) Private communication'
_exptl_crystal_colour colorless
_exptl_crystal_density_diffrn 1.243
_exptl_crystal_density_method 'not measured'
_exptl_crystal_description block
_exptl_crystal_F_000 496
_exptl_crystal_size_max 0.16
_exptl_crystal_size_mid 0.14
_exptl_crystal_size_min 0.10
_platon_squeeze_details ' '
_refine_diff_density_max 0.308
_refine_diff_density_min -0.268
_refine_diff_density_rms 0.047
_refine_ls_extinction_coef 0.044(3)
_refine_ls_extinction_expression Fc^*^=kFc[1+0.001xFc^2^\l^3^/sin(2\q)]^-1/4^
_refine_ls_extinction_method SHELXL
_refine_ls_goodness_of_fit_ref 0.941
_refine_ls_hydrogen_treatment mixed
_refine_ls_matrix_type full
_refine_ls_number_parameters 321
_refine_ls_number_reflns 5959
_refine_ls_number_restraints 0
_refine_ls_restrained_S_all 0.941
_refine_ls_R_factor_all 0.0559
_refine_ls_R_factor_gt 0.0384
_refine_ls_shift/su_max 0.001
_refine_ls_shift/su_mean 0.000
_refine_ls_structure_factor_coef Fsqd
_refine_ls_weighting_details 'calc w=1/[\s^2^(Fo^2^)+(0.0607P)^2^+0.0000P] where P=(Fo^2^+2Fc^2^)/3'
_refine_ls_weighting_scheme calc
_refine_ls_wR_factor_gt 0.0987
_refine_ls_wR_factor_ref 0.1068
_reflns_number_gt 3803
_reflns_number_total 5959
_reflns_threshold_expression >2sigma(I)
_cod_data_source_file c9ob00613c2.cif
_cod_data_source_block shelxl
_cod_depositor_comments 'Adding full bibliography for 7156819--7156821.cif.'
_cod_original_cell_volume 1257.4(10)
_cod_database_code 7156821

loop_
_symmetry_equiv_pos_as_xyz
'x, y, z'
'-x, -y, -z'

loop_
_atom_site_label
_atom_site_type_symbol
_atom_site_fract_x
_atom_site_fract_y
_atom_site_fract_z
_atom_site_U_iso_or_equiv
_atom_site_adp_type
_atom_site_occupancy
_atom_site_symmetry_multiplicity
_atom_site_calc_flag
_atom_site_refinement_flags
O1 O 0.14202(10) 0.29442(7) 0.50972(6) 0.0167(2) Uani 1 1 d .
N1 N 0.41875(13) 0.31454(9) 0.45088(8) 0.0175(2) Uani 1 1 d .
H1A H 0.3621(19) 0.3665(14) 0.4454(12) 0.031(4) Uiso 1 1 d .
C1 C -0.07213(15) 0.13959(11) 0.38848(9) 0.0160(3) Uani 1 1 d .
H1 H -0.0505 0.0852 0.4368 0.019 Uiso 1 1 calc R
O2 O 0.28884(10) 0.01030(7) 0.73845(6) 0.0163(2) Uani 1 1 d .
N2 N 0.56831(13) 0.02596(9) 0.68564(9) 0.0181(2) Uani 1 1 d .
H2 H 0.5310(18) -0.0174(13) 0.7296(12) 0.026(4) Uiso 1 1 d .
C2 C -0.19690(15) 0.10467(10) 0.29301(9) 0.0146(3) Uani 1 1 d .
O3 O -0.50708(11) 0.08125(8) 0.11825(7) 0.0245(2) Uani 1 1 d .
C3 C -0.23157(15) 0.18348(11) 0.22097(9) 0.0157(3) Uani 1 1 d .
O4 O -0.35711(12) 0.21794(8) 0.04949(7) 0.0267(2) Uani 1 1 d .
C4 C -0.13686(15) 0.29852(11) 0.24849(10) 0.0181(3) Uani 1 1 d .
H4 H -0.1594 0.3532 0.2006 0.022 Uiso 1 1 calc R
O5 O 0.23555(11) 0.49337(8) 0.41327(8) 0.0259(2) Uani 1 1 d .
C5 C -0.01001(15) 0.33649(11) 0.34381(10) 0.0168(3) Uani 1 1 d .
O6 O -0.00149(11) 0.53217(8) 0.32824(8) 0.0264(2) Uani 1 1 d .
C6 C 0.02104(14) 0.25469(10) 0.41292(9) 0.0149(3) Uani 1 1 d .
O7 O 0.61623(13) 0.25600(9) 0.39326(8) 0.0338(3) Uani 1 1 d .
C7 C 0.20519(15) 0.14563(10) 0.61917(9) 0.0157(3) Uani 1 1 d .
H7 H 0.1068 0.1392 0.6391 0.019 Uiso 1 1 calc R
O8 O 0.79137(11) 0.08088(8) 0.62297(7) 0.0240(2) Uani 1 1 d .
C8 C 0.24269(15) 0.22037(10) 0.54818(10) 0.0154(3) Uani 1 1 d .
C9 C 0.38730(15) 0.23144(10) 0.51820(9) 0.0155(3) Uani 1 1 d .
C10 C 0.49543(15) 0.16437(10) 0.56047(9) 0.0166(3) Uani 1 1 d .
H10 H 0.5926 0.1694 0.5394 0.020 Uiso 1 1 calc R
C11 C 0.46132(15) 0.09002(10) 0.63359(9) 0.0157(3) Uani 1 1 d .
C12 C 0.31431(15) 0.08079(10) 0.66029(9) 0.0150(3) Uani 1 1 d .
C13 C -0.37906(16) 0.15230(11) 0.12566(10) 0.0185(3) Uani 1 1 d .
C14 C -0.5000(2) 0.20117(13) -0.04287(11) 0.0386(4) Uani 1 1 d .
H14A H -0.5357 0.1189 -0.0754 0.058 Uiso 1 1 calc R
H14B H -0.4713 0.2508 -0.0950 0.058 Uiso 1 1 calc R
H14C H -0.5896 0.2225 -0.0207 0.058 Uiso 1 1 calc R
C15 C 0.08949(16) 0.46006(11) 0.36739(10) 0.0183(3) Uani 1 1 d .
C16 C 0.08771(17) 0.65419(11) 0.34212(12) 0.0265(3) Uani 1 1 d .
H16A H 0.1331 0.6843 0.4185 0.040 Uiso 1 1 calc R
H16B H 0.0124 0.6996 0.3074 0.040 Uiso 1 1 calc R
H16C H 0.1779 0.6611 0.3098 0.040 Uiso 1 1 calc R
C17 C 0.53567(17) 0.32690(11) 0.39825(10) 0.0214(3) Uani 1 1 d .
C18 C 0.55654(18) 0.43507(12) 0.34348(11) 0.0255(3) Uani 1 1 d .
H18A H 0.5063 0.4915 0.3734 0.031 Uiso 1 1 calc R
H18B H 0.6757 0.4726 0.3590 0.031 Uiso 1 1 calc R
C19 C 0.4792(2) 0.40894(15) 0.22436(12) 0.0451(4) Uani 1 1 d .
H19A H 0.3578 0.3819 0.2079 0.054 Uiso 1 1 calc R
H19B H 0.5185 0.3454 0.1949 0.054 Uiso 1 1 calc R
C20 C 0.5235(3) 0.5179(2) 0.17215(16) 0.0778(7) Uani 1 1 d .
H20A H 0.4829 0.5803 0.2005 0.117 Uiso 1 1 calc R
H20B H 0.4724 0.4993 0.0947 0.117 Uiso 1 1 calc R
H20C H 0.6436 0.5440 0.1878 0.117 Uiso 1 1 calc R
C21 C 0.72249(16) 0.02510(11) 0.68027(10) 0.0190(3) Uani 1 1 d .
C22 C 0.80593(17) -0.04876(13) 0.75455(12) 0.0278(3) Uani 1 1 d .
H22A H 0.8376 -0.1080 0.7130 0.033 Uiso 1 1 calc R
H22B H 0.7285 -0.0904 0.7907 0.033 Uiso 1 1 calc R
C23 C 0.9599(2) 0.02863(16) 0.83825(13) 0.0422(4) Uani 1 1 d .
H23A H 1.0177 -0.0217 0.8829 0.051 Uiso 1 1 calc R
H23B H 1.0357 0.0711 0.8014 0.051 Uiso 1 1 calc R
C24 C 0.9195(3) 0.11606(18) 0.90923(14) 0.0598(6) Uani 1 1 d .
H24A H 0.8741 0.1719 0.8666 0.090 Uiso 1 1 calc R
H24B H 1.0201 0.1582 0.9655 0.090 Uiso 1 1 calc R
H24C H 0.8381 0.0750 0.9418 0.090 Uiso 1 1 calc R

loop_
_atom_site_aniso_label
_atom_site_aniso_U_11
_atom_site_aniso_U_22
_atom_site_aniso_U_33
_atom_site_aniso_U_23
_atom_site_aniso_U_13
_atom_site_aniso_U_12
O1 0.0153(4) 0.0144(4) 0.0179(4) 0.0028(3) 0.0010(3) 0.0036(3)
N1 0.0178(6) 0.0165(6) 0.0192(5) 0.0068(4) 0.0063(4) 0.0043(4)
C1 0.0152(6) 0.0162(6) 0.0178(6) 0.0058(5) 0.0062(5) 0.0038(5)
O2 0.0175(5) 0.0145(4) 0.0155(4) 0.0049(3) 0.0042(4) 0.0011(4)
N2 0.0168(6) 0.0181(6) 0.0220(6) 0.0089(5) 0.0073(5) 0.0059(4)
C2 0.0147(6) 0.0122(6) 0.0185(6) 0.0038(5) 0.0075(5) 0.0028(5)
O3 0.0206(5) 0.0245(5) 0.0236(5) 0.0067(4) 0.0007(4) 0.0024(4)
C3 0.0155(6) 0.0176(6) 0.0154(6) 0.0042(5) 0.0059(5) 0.0052(5)
O4 0.0340(6) 0.0231(5) 0.0162(5) 0.0078(4) -0.0003(4) 0.0018(4)
C4 0.0202(7) 0.0178(6) 0.0191(6) 0.0075(5) 0.0079(5) 0.0063(5)
O5 0.0185(5) 0.0185(5) 0.0359(6) 0.0085(4) 0.0018(4) 0.0016(4)
C5 0.0155(6) 0.0155(6) 0.0204(6) 0.0048(5) 0.0067(5) 0.0034(5)
O6 0.0209(5) 0.0133(5) 0.0430(6) 0.0086(4) 0.0046(4) 0.0047(4)
C6 0.0127(6) 0.0173(6) 0.0156(6) 0.0031(5) 0.0047(5) 0.0046(5)
O7 0.0478(7) 0.0302(6) 0.0416(6) 0.0168(5) 0.0317(5) 0.0202(5)
C7 0.0133(6) 0.0152(6) 0.0169(6) 0.0013(5) 0.0043(5) 0.0011(5)
O8 0.0208(5) 0.0249(5) 0.0304(5) 0.0105(4) 0.0113(4) 0.0072(4)
C8 0.0142(6) 0.0131(6) 0.0172(6) 0.0016(5) 0.0016(5) 0.0037(5)
C9 0.0165(6) 0.0124(6) 0.0148(6) 0.0020(5) 0.0033(5) -0.0003(5)
C10 0.0143(6) 0.0165(6) 0.0179(6) 0.0023(5) 0.0044(5) 0.0023(5)
C11 0.0152(6) 0.0146(6) 0.0149(6) 0.0007(5) 0.0019(5) 0.0026(5)
C12 0.0160(6) 0.0129(6) 0.0135(6) 0.0023(5) 0.0029(5) 0.0000(5)
C13 0.0251(7) 0.0148(6) 0.0167(6) 0.0037(5) 0.0054(5) 0.0075(5)
C14 0.0521(10) 0.0291(8) 0.0204(7) 0.0096(6) -0.0089(7) 0.0040(7)
C15 0.0211(7) 0.0157(6) 0.0198(6) 0.0064(5) 0.0071(5) 0.0058(5)
C16 0.0264(8) 0.0123(7) 0.0395(8) 0.0077(6) 0.0080(6) 0.0031(6)
C17 0.0254(7) 0.0202(7) 0.0201(6) 0.0048(5) 0.0096(5) 0.0049(6)
C18 0.0295(8) 0.0246(7) 0.0263(7) 0.0113(6) 0.0136(6) 0.0060(6)
C19 0.0719(13) 0.0445(10) 0.0276(8) 0.0155(7) 0.0134(8) 0.0304(9)
C20 0.130(2) 0.0813(16) 0.0461(12) 0.0465(11) 0.0379(14) 0.0492(15)
C21 0.0188(7) 0.0168(6) 0.0218(6) 0.0028(5) 0.0056(5) 0.0057(5)
C22 0.0272(8) 0.0311(8) 0.0348(8) 0.0169(6) 0.0146(6) 0.0165(6)
C23 0.0322(9) 0.0623(12) 0.0359(9) 0.0238(8) 0.0065(7) 0.0187(8)
C24 0.0611(13) 0.0797(15) 0.0315(9) 0.0058(10) 0.0003(9) 0.0208(11)

loop_
_atom_type_symbol
_atom_type_description
_atom_type_scat_dispersion_real
_atom_type_scat_dispersion_imag
_atom_type_scat_source
C C 0.0033 0.0016 'International Tables Vol C Tables 4.2.6.8 and 6.1.1.4'
H H 0.0000 0.0000 'International Tables Vol C Tables 4.2.6.8 and 6.1.1.4'
N N 0.0061 0.0033 'International Tables Vol C Tables 4.2.6.8 and 6.1.1.4'
O O 0.0106 0.0060 'International Tables Vol C Tables 4.2.6.8 and 6.1.1.4'

loop_
_geom_angle_atom_site_label_1
_geom_angle_atom_site_label_2
_geom_angle_atom_site_label_3
_geom_angle
_geom_angle_site_symmetry_1
_geom_angle_site_symmetry_3
C6 O1 C8 117.23(9) . .
C17 N1 C9 127.03(11) . .
C17 N1 H1A 116.5(10) . .
C9 N1 H1A 116.3(10) . .
C2 C1 C6 119.24(11) . .
C2 C1 H1 120.4 . .
C6 C1 H1 120.4 . .
C2 O2 C12 119.18(9) 2_556 .
C21 N2 C11 129.23(11) . .
C21 N2 H2 116.5(10) . .
C11 N2 H2 114.2(10) . .
C1 C2 O2 122.01(10) . 2_556
C1 C2 C3 121.34(11) . .
O2 C2 C3 116.59(11) 2_556 .
C4 C3 C2 117.91(11) . .
C4 C3 C13 119.43(11) . .
C2 C3 C13 122.05(11) . .
C13 O4 C14 115.32(11) . .
C3 C4 C5 122.22(11) . .
C3 C4 H4 118.9 . .
C5 C4 H4 118.9 . .
C4 C5 C6 117.92(11) . .
C4 C5 C15 119.61(11) . .
C6 C5 C15 122.45(11) . .
C15 O6 C16 115.27(10) . .
O1 C6 C1 121.02(11) . .
O1 C6 C5 117.51(11) . .
C1 C6 C5 121.36(11) . .
C12 C7 C8 118.22(11) . .
C12 C7 H7 120.9 . .
C8 C7 H7 120.9 . .
C7 C8 C9 121.75(11) . .
C7 C8 O1 120.58(11) . .
C9 C8 O1 117.50(11) . .
C10 C9 N1 123.62(11) . .
C10 C9 C8 118.96(11) . .
N1 C9 C8 117.34(11) . .
C11 C10 C9 120.17(11) . .
C11 C10 H10 119.9 . .
C9 C10 H10 119.9 . .
C10 C11 C12 118.84(11) . .
C10 C11 N2 123.98(11) . .
C12 C11 N2 117.15(11) . .
C7 C12 C11 122.02(11) . .
C7 C12 O2 120.65(11) . .
C11 C12 O2 117.09(11) . .
O3 C13 O4 123.31(12) . .
O3 C13 C3 125.26(11) . .
O4 C13 C3 111.33(11) . .
O4 C14 H14A 109.5 . .
O4 C14 H14B 109.5 . .
H14A C14 H14B 109.5 . .
O4 C14 H14C 109.5 . .
H14A C14 H14C 109.5 . .
H14B C14 H14C 109.5 . .
O5 C15 O6 122.86(12) . .
O5 C15 C5 125.70(12) . .
O6 C15 C5 111.41(11) . .
O6 C16 H16A 109.5 . .
O6 C16 H16B 109.5 . .
H16A C16 H16B 109.5 . .
O6 C16 H16C 109.5 . .
H16A C16 H16C 109.5 . .
H16B C16 H16C 109.5 . .
O7 C17 N1 123.37(12) . .
O7 C17 C18 121.65(12) . .
N1 C17 C18 114.96(12) . .
C19 C18 C17 112.99(12) . .
C19 C18 H18A 109.0 . .
C17 C18 H18A 109.0 . .
C19 C18 H18B 109.0 . .
C17 C18 H18B 109.0 . .
H18A C18 H18B 107.8 . .
C18 C19 C20 110.55(15) . .
C18 C19 H19A 109.5 . .
C20 C19 H19A 109.5 . .
C18 C19 H19B 109.5 . .
C20 C19 H19B 109.5 . .
H19A C19 H19B 108.1 . .
C19 C20 H20A 109.5 . .
C19 C20 H20B 109.5 . .
H20A C20 H20B 109.5 . .
C19 C20 H20C 109.5 . .
H20A C20 H20C 109.5 . .
H20B C20 H20C 109.5 . .
O8 C21 N2 124.20(12) . .
O8 C21 C22 121.72(12) . .
N2 C21 C22 114.06(11) . .
C21 C22 C23 110.13(12) . .
C21 C22 H22A 109.6 . .
C23 C22 H22A 109.6 . .
C21 C22 H22B 109.6 . .
C23 C22 H22B 109.6 . .
H22A C22 H22B 108.1 . .
C24 C23 C22 112.50(14) . .
C24 C23 H23A 109.1 . .
C22 C23 H23A 109.1 . .
C24 C23 H23B 109.1 . .
C22 C23 H23B 109.1 . .
H23A C23 H23B 107.8 . .
C23 C24 H24A 109.5 . .
C23 C24 H24B 109.5 . .
H24A C24 H24B 109.5 . .
C23 C24 H24C 109.5 . .
H24A C24 H24C 109.5 . .
H24B C24 H24C 109.5 . .

loop_
_geom_bond_atom_site_label_1
_geom_bond_atom_site_label_2
_geom_bond_distance
_geom_bond_site_symmetry_2
O1 C6 1.3827(15) .
O1 C8 1.4022(15) .
N1 C17 1.3654(18) .
N1 C9 1.3999(15) .
N1 H1A 0.868(16) .
C1 C2 1.3814(17) .
C1 C6 1.3837(18) .
C1 H1 0.9500 .
O2 C2 1.3827(15) 2_556
O2 C12 1.4010(14) .
N2 C21 1.3661(18) .
N2 C11 1.4008(16) .
N2 H2 0.878(15) .
C2 O2 1.3826(15) 2_556
C2 C3 1.3994(16) .
O3 C13 1.2105(16) .
C3 C4 1.3877(18) .
C3 C13 1.4838(18) .
O4 C13 1.3379(15) .
O4 C14 1.4478(16) .
C4 C5 1.3911(17) .
C4 H4 0.9500 .
O5 C15 1.2086(16) .
C5 C6 1.3959(17) .
C5 C15 1.4843(18) .
O6 C15 1.3309(15) .
O6 C16 1.4499(16) .
O7 C17 1.2188(16) .
C7 C12 1.3775(17) .
C7 C8 1.3828(17) .
C7 H7 0.9500 .
O8 C21 1.2244(15) .
C8 C9 1.3999(18) .
C9 C10 1.3951(17) .
C10 C11 1.3942(17) .
C10 H10 0.9500 .
C11 C12 1.3999(18) .
C14 H14A 0.9800 .
C14 H14B 0.9800 .
C14 H14C 0.9800 .
C16 H16A 0.9800 .
C16 H16B 0.9800 .
C16 H16C 0.9800 .
C17 C18 1.5134(18) .
C18 C19 1.504(2) .
C18 H18A 0.9900 .
C18 H18B 0.9900 .
C19 C20 1.526(2) .
C19 H19A 0.9900 .
C19 H19B 0.9900 .
C20 H20A 0.9800 .
C20 H20B 0.9800 .
C20 H20C 0.9800 .
C21 C22 1.5076(18) .
C22 C23 1.532(2) .
C22 H22A 0.9900 .
C22 H22B 0.9900 .
C23 C24 1.506(3) .
C23 H23A 0.9900 .
C23 H23B 0.9900 .
C24 H24A 0.9800 .
C24 H24B 0.9800 .
C24 H24C 0.9800 .

loop_
_geom_hbond_atom_site_label_D
_geom_hbond_atom_site_label_H
_geom_hbond_atom_site_label_A
_geom_hbond_distance_DH
_geom_hbond_distance_HA
_geom_hbond_distance_DA
_geom_hbond_angle_DHA
_geom_hbond_site_symmetry_A
N2 H2 O3 0.878(15) 2.232(15) 3.0721(18) 160.1(13) 2_556
N2 H2 O2 0.878(15) 2.238(14) 2.6773(18) 110.7(11) .
N1 H1A O5 0.868(16) 2.059(16) 2.9212(18) 172.2(14) .

loop_
_geom_torsion_atom_site_label_1
_geom_torsion_atom_site_label_2
_geom_torsion_atom_site_label_3
_geom_torsion_atom_site_label_4
_geom_torsion
_geom_torsion_site_symmetry_1
_geom_torsion_site_symmetry_4
C6 C1 C2 O2 176.70(10) . 2_556
C6 C1 C2 C3 -0.43(18) . .
C1 C2 C3 C4 -0.23(18) . .
O2 C2 C3 C4 -177.50(10) 2_556 .
C1 C2 C3 C13 -171.25(11) . .
O2 C2 C3 C13 11.47(17) 2_556 .
C2 C3 C4 C5 0.43(18) . .
C13 C3 C4 C5 171.70(11) . .
C3 C4 C5 C6 0.03(18) . .
C3 C4 C5 C15 178.50(11) . .
C8 O1 C6 C1 41.61(15) . .
C8 O1 C6 C5 -142.12(11) . .
C2 C1 C6 O1 177.03(10) . .
C2 C1 C6 C5 0.91(18) . .
C4 C5 C6 O1 -176.96(10) . .
C15 C5 C6 O1 4.61(17) . .
C4 C5 C6 C1 -0.71(18) . .
C15 C5 C6 C1 -179.14(11) . .
C12 C7 C8 C9 -0.25(18) . .
C12 C7 C8 O1 -175.49(10) . .
C6 O1 C8 C7 -94.77(13) . .
C6 O1 C8 C9 89.79(13) . .
C17 N1 C9 C10 14.81(19) . .
C17 N1 C9 C8 -168.48(12) . .
C7 C8 C9 C10 0.60(18) . .
O1 C8 C9 C10 175.98(10) . .
C7 C8 C9 N1 -176.27(11) . .
O1 C8 C9 N1 -0.89(16) . .
N1 C9 C10 C11 174.96(11) . .
C8 C9 C10 C11 -1.70(17) . .
C9 C10 C11 C12 2.43(17) . .
C9 C10 C11 N2 -175.30(11) . .
C21 N2 C11 C10 2.6(2) . .
C21 N2 C11 C12 -175.13(12) . .
C8 C7 C12 C11 1.02(18) . .
C8 C7 C12 O2 175.23(10) . .
C10 C11 C12 C7 -2.11(18) . .
N2 C11 C12 C7 175.78(11) . .
C10 C11 C12 O2 -176.53(10) . .
N2 C11 C12 O2 1.36(16) . .
C2 O2 C12 C7 89.82(14) 2_556 .
C2 O2 C12 C11 -95.69(13) 2_556 .
C14 O4 C13 O3 1.81(18) . .
C14 O4 C13 C3 -174.67(11) . .
C4 C3 C13 O3 -143.58(13) . .
C2 C3 C13 O3 27.31(19) . .
C4 C3 C13 O4 32.82(16) . .
C2 C3 C13 O4 -156.29(11) . .
C16 O6 C15 O5 1.43(18) . .
C16 O6 C15 C5 -176.59(10) . .
C4 C5 C15 O5 -143.82(13) . .
C6 C5 C15 O5 34.58(19) . .
C4 C5 C15 O6 34.13(15) . .
C6 C5 C15 O6 -147.47(12) . .
C9 N1 C17 O7 9.4(2) . .
C9 N1 C17 C18 -171.87(12) . .
O7 C17 C18 C19 74.86(19) . .
N1 C17 C18 C19 -103.88(15) . .
C17 C18 C19 C20 -172.52(15) . .
C11 N2 C21 O8 -2.6(2) . .
C11 N2 C21 C22 175.61(12) . .
O8 C21 C22 C23 62.61(17) . .
N2 C21 C22 C23 -115.65(13) . .
C21 C22 C23 C24 62.94(17) . .

loop_
_platon_squeeze_void_nr
_platon_squeeze_void_average_x
_platon_squeeze_void_average_y
_platon_squeeze_void_average_z
_platon_squeeze_void_volume
_platon_squeeze_void_count_electrons
1 0.000 0.500 0.000 150.4 32.6
